data_4347980
loop_
_publ_author_name
'Schlindwein, Simon H.'
'Bader, Katharina'
'Sibold, Carlo'
'Frey, Wolfgang'
'Neugebauer, Petr'
'Orlita, Milan'
'Slageren, Joris van'
'Gudat, Dietrich'

_publ_section_title
;
 New Selective Synthesis of Dithiaboroles as a Viable Pathway to
 Functionalized Benzenedithiolenes and Their Complexes.
;
_journal_issue 12
_journal_name_full 'Inorganic chemistry'
_journal_page_first 6186
_journal_page_last 6194
_journal_paper_doi 10.1021/acs.inorgchem.6b00821
_journal_volume 55
_journal_year 2016
_chemical_formula_moiety 'C19 H17 P S2'
_chemical_formula_sum 'C19 H17 P S2'
_chemical_formula_weight 340.42
_space_group_IT_number 14
_space_group_name_Hall '-P 2ybc'
_space_group_name_H-M_alt 'P 1 21/c 1'
_symmetry_cell_setting monoclinic
_symmetry_space_group_name_Hall '-P 2ybc'
_symmetry_space_group_name_H-M 'P 1 21/c 1'
_atom_sites_solution_hydrogens geom
_atom_sites_solution_primary direct
_atom_sites_solution_secondary difmap
_audit_creation_method SHELXL-97
_cell_angle_alpha 90.00
_cell_angle_beta 95.141(3)
_cell_angle_gamma 90.00
_cell_formula_units_Z 4
_cell_length_a 5.4293(4)
_cell_length_b 17.2807(10)
_cell_length_c 17.9861(11)
_cell_measurement_reflns_used 3403
_cell_measurement_temperature 100(2)
_cell_measurement_theta_max 28.34
_cell_measurement_theta_min 1.64
_cell_volume 1680.71(19)
_computing_cell_refinement 'Bruker APEXII Software Suite, 2008'
_computing_data_collection 'Bruker APEXII Software Suite, 2008'
_computing_data_reduction 'Bruker APEXII Software Suite, 2008'
_computing_molecular_graphics 'SHELXTL-plus, XP (Sheldrick, 1991)'
_computing_structure_refinement 'SHELXL-97 (Sheldrick, 1997)'
_computing_structure_solution 'SHELXS-97 (Sheldrick, 1990)'
_diffrn_ambient_temperature 100(2)
_diffrn_measured_fraction_theta_full 0.994
_diffrn_measured_fraction_theta_max 0.994
_diffrn_measurement_device_type 'Bruker Kappa APEXII Duo'
_diffrn_measurement_method 'Omega + Phi Scans'
_diffrn_radiation_monochromator Triumph
_diffrn_radiation_source 'fine-focus sealed tube'
_diffrn_radiation_type MoK\a
_diffrn_radiation_wavelength 0.71073
_diffrn_reflns_av_R_equivalents 0.0365
_diffrn_reflns_av_sigmaI/netI 0.0267
_diffrn_reflns_limit_h_max 7
_diffrn_reflns_limit_h_min -7
_diffrn_reflns_limit_k_max 23
_diffrn_reflns_limit_k_min -22
_diffrn_reflns_limit_l_max 23
_diffrn_reflns_limit_l_min -23
_diffrn_reflns_number 28887
_diffrn_reflns_theta_full 28.34
_diffrn_reflns_theta_max 28.34
_diffrn_reflns_theta_min 1.64
_diffrn_standards_decay_% 0
_diffrn_standards_interval_count 0
_diffrn_standards_number 0
_exptl_absorpt_coefficient_mu 0.405
_exptl_absorpt_correction_T_max 0.7457
_exptl_absorpt_correction_T_min 0.7077
_exptl_absorpt_correction_type multi-scan
_exptl_absorpt_process_details 'Blessing, 1995'
_exptl_crystal_colour colourless
_exptl_crystal_density_diffrn 1.345
_exptl_crystal_density_method 'not measured'
_exptl_crystal_description irregular
_exptl_crystal_F_000 712
_exptl_crystal_size_max 0.49
_exptl_crystal_size_mid 0.22
_exptl_crystal_size_min 0.17
_refine_diff_density_max 0.511
_refine_diff_density_min -0.229
_refine_diff_density_rms 0.054
_refine_ls_extinction_method none
_refine_ls_goodness_of_fit_ref 1.041
_refine_ls_hydrogen_treatment mixed
_refine_ls_matrix_type full
_refine_ls_number_parameters 207
_refine_ls_number_reflns 4173
_refine_ls_number_restraints 0
_refine_ls_restrained_S_all 1.041
_refine_ls_R_factor_all 0.0452
_refine_ls_R_factor_gt 0.0321
_refine_ls_shift/su_max 0.002
_refine_ls_shift/su_mean 0.000
_refine_ls_structure_factor_coef Fsqd
_refine_ls_weighting_details 'calc w=1/[\s^2^(Fo^2^)+(0.0453P)^2^+0.6159P] where P=(Fo^2^+2Fc^2^)/3'
_refine_ls_weighting_scheme calc
_refine_ls_wR_factor_gt 0.0832
_refine_ls_wR_factor_ref 0.0889
_reflns_number_gt 3403
_reflns_number_total 4173
_reflns_threshold_expression >2sigma(I)
_cod_data_source_file 5(gud204).cif
_cod_data_source_block gud204
_cod_original_sg_symbol_H-M 'P 21/c'
_cod_database_code 4347980

loop_
_symmetry_equiv_pos_as_xyz
'x, y, z'
'-x, y+1/2, -z+1/2'
'-x, -y, -z'
'x, -y-1/2, z-1/2'

loop_
_atom_site_label
_atom_site_type_symbol
_atom_site_fract_x
_atom_site_fract_y
_atom_site_fract_z
_atom_site_U_iso_or_equiv
_atom_site_adp_type
_atom_site_occupancy
_atom_site_symmetry_multiplicity
_atom_site_calc_flag
_atom_site_refinement_flags
P1 P 0.37112(7) 0.98171(2) 0.17075(2) 0.01834(10) Uani 1 1 d .
S1 S 0.50746(7) 1.10643(2) 0.02407(2) 0.02341(10) Uani 1 1 d .
H1 H 0.559(4) 1.1636(15) -0.0137(13) 0.067(7) Uiso 1 1 d .
C1 C 0.1692(3) 1.12419(8) 0.12686(7) 0.0180(3) Uani 1 1 d .
S2 S 0.57738(9) 1.29634(2) 0.04126(2) 0.03298(12) Uani 1 1 d .
H2 H 0.764(5) 1.2593(18) 0.0525(17) 0.097(9) Uiso 1 1 d .
C2 C 0.3425(3) 1.16190(8) 0.08575(7) 0.0178(3) Uani 1 1 d .
C3 C 0.3798(3) 1.24214(8) 0.09466(8) 0.0209(3) Uani 1 1 d .
C4 C 0.2455(3) 1.28315(9) 0.14380(8) 0.0264(3) Uani 1 1 d .
H4 H 0.2705 1.3373 0.1496 0.032 Uiso 1 1 calc R
C5 C 0.0763(3) 1.24623(9) 0.18423(9) 0.0292(4) Uani 1 1 d .
H5 H -0.0145 1.2748 0.2177 0.035 Uiso 1 1 calc R
C6 C 0.0391(3) 1.16740(9) 0.17595(8) 0.0238(3) Uani 1 1 d .
H6 H -0.0770 1.1422 0.2042 0.029 Uiso 1 1 calc R
C7 C 0.1206(3) 1.03861(8) 0.11869(8) 0.0201(3) Uani 1 1 d .
H7A H 0.1101 1.0243 0.0652 0.024 Uiso 1 1 calc R
H7B H -0.0398 1.0260 0.1380 0.024 Uiso 1 1 calc R
C8 C 0.2618(3) 0.88221(8) 0.15578(7) 0.0176(3) Uani 1 1 d .
C9 C 0.0406(3) 0.85984(8) 0.11639(8) 0.0213(3) Uani 1 1 d .
H9 H -0.0720 0.8981 0.0962 0.026 Uiso 1 1 calc R
C10 C -0.0164(3) 0.78176(9) 0.10640(9) 0.0235(3) Uani 1 1 d .
H10 H -0.1669 0.7671 0.0790 0.028 Uiso 1 1 calc R
C11 C 0.1444(3) 0.72533(9) 0.13605(9) 0.0250(3) Uani 1 1 d .
H11 H 0.1038 0.6721 0.1295 0.030 Uiso 1 1 calc R
C12 C 0.3656(3) 0.74690(9) 0.17549(9) 0.0261(3) Uani 1 1 d .
H12 H 0.4766 0.7085 0.1961 0.031 Uiso 1 1 calc R
C13 C 0.4237(3) 0.82444(9) 0.18460(8) 0.0214(3) Uani 1 1 d .
H13 H 0.5765 0.8387 0.2109 0.026 Uiso 1 1 calc R
C14 C 0.3009(3) 0.99811(8) 0.26757(8) 0.0194(3) Uani 1 1 d .
C15 C 0.0970(4) 0.96832(11) 0.29848(10) 0.0384(4) Uani 1 1 d .
H15 H -0.0188 0.9377 0.2687 0.046 Uiso 1 1 calc R
C16 C 0.0595(4) 0.98266(12) 0.37269(10) 0.0420(5) Uani 1 1 d .
H16 H -0.0810 0.9615 0.3932 0.050 Uiso 1 1 calc R
C17 C 0.2245(4) 1.02721(9) 0.41654(9) 0.0321(4) Uani 1 1 d .
H17 H 0.1991 1.0367 0.4673 0.038 Uiso 1 1 calc R
C18 C 0.4247(4) 1.05765(12) 0.38656(10) 0.0465(5) Uani 1 1 d .
H18 H 0.5379 1.0892 0.4163 0.056 Uiso 1 1 calc R
C19 C 0.4639(4) 1.04272(10) 0.31252(10) 0.0358(4) Uani 1 1 d .
H19 H 0.6057 1.0636 0.2925 0.043 Uiso 1 1 calc R

loop_
_atom_site_aniso_label
_atom_site_aniso_U_11
_atom_site_aniso_U_22
_atom_site_aniso_U_33
_atom_site_aniso_U_23
_atom_site_aniso_U_13
_atom_site_aniso_U_12
P1 0.01844(19) 0.02037(18) 0.01586(18) 0.00163(14) -0.00053(13) -0.00087(14)
S1 0.0254(2) 0.0279(2) 0.01757(18) 0.00002(14) 0.00548(14) 0.00458(15)
C1 0.0179(7) 0.0217(7) 0.0138(6) 0.0027(5) -0.0023(5) 0.0016(5)
S2 0.0379(3) 0.0318(2) 0.0288(2) 0.01137(17) 0.00056(18) -0.00992(18)
C2 0.0191(7) 0.0221(7) 0.0117(6) 0.0002(5) -0.0018(5) 0.0030(5)
C3 0.0247(8) 0.0222(7) 0.0148(6) 0.0040(5) -0.0030(5) -0.0008(6)
C4 0.0377(9) 0.0203(7) 0.0197(7) -0.0012(6) -0.0052(6) 0.0039(6)
C5 0.0360(9) 0.0302(8) 0.0213(7) -0.0031(6) 0.0033(6) 0.0102(7)
C6 0.0239(8) 0.0292(8) 0.0188(7) 0.0026(6) 0.0051(6) 0.0033(6)
C7 0.0199(7) 0.0216(7) 0.0182(7) 0.0029(5) -0.0025(5) -0.0002(5)
C8 0.0184(7) 0.0214(6) 0.0134(6) 0.0002(5) 0.0036(5) -0.0008(5)
C9 0.0196(7) 0.0236(7) 0.0204(7) -0.0008(6) -0.0006(6) 0.0021(6)
C10 0.0208(7) 0.0277(7) 0.0218(7) -0.0044(6) 0.0013(6) -0.0032(6)
C11 0.0273(8) 0.0213(7) 0.0273(8) -0.0032(6) 0.0077(6) -0.0022(6)
C12 0.0243(8) 0.0237(7) 0.0304(8) 0.0034(6) 0.0028(6) 0.0041(6)
C13 0.0180(7) 0.0244(7) 0.0218(7) 0.0014(6) 0.0007(6) 0.0004(6)
C14 0.0252(8) 0.0168(6) 0.0159(7) 0.0017(5) -0.0005(5) 0.0007(5)
C15 0.0427(11) 0.0496(11) 0.0232(8) -0.0091(8) 0.0052(7) -0.0230(9)
C16 0.0528(12) 0.0504(11) 0.0249(9) -0.0062(8) 0.0159(8) -0.0229(9)
C17 0.0525(11) 0.0265(8) 0.0175(7) -0.0026(6) 0.0049(7) -0.0037(7)
C18 0.0581(13) 0.0520(12) 0.0300(9) -0.0189(9) 0.0074(9) -0.0275(10)
C19 0.0414(10) 0.0381(9) 0.0290(9) -0.0110(7) 0.0084(8) -0.0207(8)

loop_
_atom_type_symbol
_atom_type_description
_atom_type_scat_dispersion_real
_atom_type_scat_dispersion_imag
_atom_type_scat_source
C C 0.0033 0.0016 'International Tables Vol C Tables 4.2.6.8 and 6.1.1.4'
H H 0.0000 0.0000 'International Tables Vol C Tables 4.2.6.8 and 6.1.1.4'
P P 0.1023 0.0942 'International Tables Vol C Tables 4.2.6.8 and 6.1.1.4'
S S 0.1246 0.1234 'International Tables Vol C Tables 4.2.6.8 and 6.1.1.4'

loop_
_geom_angle_atom_site_label_1
_geom_angle_atom_site_label_2
_geom_angle_atom_site_label_3
_geom_angle
C8 P1 C14 101.08(6)
C8 P1 C7 102.09(7)
C14 P1 C7 101.01(7)
C2 S1 H1 93.7(11)
C6 C1 C2 118.99(13)
C6 C1 C7 119.52(13)
C2 C1 C7 121.49(12)
C3 S2 H2 99.7(14)
C1 C2 C3 119.48(12)
C1 C2 S1 118.58(11)
C3 C2 S1 121.94(11)
C4 C3 C2 119.75(13)
C4 C3 S2 116.95(11)
C2 C3 S2 123.16(11)
C5 C4 C3 120.81(14)
C5 C4 H4 119.6
C3 C4 H4 119.6
C4 C5 C6 119.78(14)
C4 C5 H5 120.1
C6 C5 H5 120.1
C5 C6 C1 121.19(14)
C5 C6 H6 119.4
C1 C6 H6 119.4
C1 C7 P1 110.84(10)
C1 C7 H7A 109.5
P1 C7 H7A 109.5
C1 C7 H7B 109.5
P1 C7 H7B 109.5
H7A C7 H7B 108.1
C9 C8 C13 118.34(13)
C9 C8 P1 126.07(11)
C13 C8 P1 115.54(11)
C10 C9 C8 120.41(14)
C10 C9 H9 119.8
C8 C9 H9 119.8
C11 C10 C9 120.53(14)
C11 C10 H10 119.7
C9 C10 H10 119.7
C10 C11 C12 119.61(14)
C10 C11 H11 120.2
C12 C11 H11 120.2
C13 C12 C11 119.87(14)
C13 C12 H12 120.1
C11 C12 H12 120.1
C12 C13 C8 121.23(14)
C12 C13 H13 119.4
C8 C13 H13 119.4
C19 C14 C15 117.86(14)
C19 C14 P1 117.71(12)
C15 C14 P1 124.43(12)
C14 C15 C16 120.75(16)
C14 C15 H15 119.6
C16 C15 H15 119.6
C17 C16 C15 120.43(17)
C17 C16 H16 119.8
C15 C16 H16 119.8
C18 C17 C16 119.43(15)
C18 C17 H17 120.3
C16 C17 H17 120.3
C17 C18 C19 120.23(16)
C17 C18 H18 119.9
C19 C18 H18 119.9
C14 C19 C18 121.29(16)
C14 C19 H19 119.4
C18 C19 H19 119.4

loop_
_geom_bond_atom_site_label_1
_geom_bond_atom_site_label_2
_geom_bond_distance
P1 C8 1.8309(15)
P1 C14 1.8375(14)
P1 C7 1.8615(15)
S1 C2 1.7691(14)
S1 H1 1.25(3)
C1 C6 1.395(2)
C1 C2 1.4076(19)
C1 C7 1.5072(19)
S2 C3 1.7706(15)
S2 H2 1.20(3)
C2 C3 1.408(2)
C3 C4 1.390(2)
C4 C5 1.378(2)
C4 H4 0.9500
C5 C6 1.383(2)
C5 H5 0.9500
C6 H6 0.9500
C7 H7A 0.9900
C7 H7B 0.9900
C8 C9 1.393(2)
C8 C13 1.399(2)
C9 C10 1.392(2)
C9 H9 0.9500
C10 C11 1.383(2)
C10 H10 0.9500
C11 C12 1.390(2)
C11 H11 0.9500
C12 C13 1.383(2)
C12 H12 0.9500
C13 H13 0.9500
C14 C19 1.379(2)
C14 C15 1.382(2)
C15 C16 1.390(2)
C15 H15 0.9500
C16 C17 1.375(3)
C16 H16 0.9500
C17 C18 1.361(3)
C17 H17 0.9500
C18 C19 1.392(2)
C18 H18 0.9500
C19 H19 0.9500

loop_
_geom_torsion_atom_site_label_1
_geom_torsion_atom_site_label_2
_geom_torsion_atom_site_label_3
_geom_torsion_atom_site_label_4
_geom_torsion
C6 C1 C2 C3 -0.4(2)
C7 C1 C2 C3 179.35(12)
C6 C1 C2 S1 179.65(11)
C7 C1 C2 S1 -0.64(18)
C1 C2 C3 C4 0.0(2)
S1 C2 C3 C4 179.96(11)
C1 C2 C3 S2 -175.62(11)
S1 C2 C3 S2 4.37(18)
C2 C3 C4 C5 0.2(2)
S2 C3 C4 C5 176.09(12)
C3 C4 C5 C6 0.0(2)
C4 C5 C6 C1 -0.4(2)
C2 C1 C6 C5 0.6(2)
C7 C1 C6 C5 -179.15(14)
C6 C1 C7 P1 -102.59(14)
C2 C1 C7 P1 77.71(15)
C8 P1 C7 C1 177.39(10)
C14 P1 C7 C1 73.38(11)
C14 P1 C8 C9 102.30(13)
C7 P1 C8 C9 -1.65(14)
C14 P1 C8 C13 -80.44(12)
C7 P1 C8 C13 175.62(11)
C13 C8 C9 C10 0.1(2)
P1 C8 C9 C10 177.33(11)
C8 C9 C10 C11 0.7(2)
C9 C10 C11 C12 -0.6(2)
C10 C11 C12 C13 -0.2(2)
C11 C12 C13 C8 1.0(2)
C9 C8 C13 C12 -1.0(2)
P1 C8 C13 C12 -178.47(11)
C8 P1 C14 C19 144.13(13)
C7 P1 C14 C19 -111.06(14)
C8 P1 C14 C15 -35.36(16)
C7 P1 C14 C15 69.45(16)
C19 C14 C15 C16 -0.4(3)
P1 C14 C15 C16 179.06(16)
C14 C15 C16 C17 0.4(3)
C15 C16 C17 C18 0.4(3)
C16 C17 C18 C19 -1.1(3)
C15 C14 C19 C18 -0.2(3)
P1 C14 C19 C18 -179.77(16)
C17 C18 C19 C14 1.0(3)
